data_7022076
loop_
_publ_author_name
'Sun, Song'
'Nie, Kun'
'Tan, Yufang'
'Zhao, Bei'
'Zhang, Yong'
'Shen, Qi'
'Yao, Yingming'

_publ_section_title
;
 Bimetallic lanthanide amido complexes as highly active initiators for the
 ring-opening polymerization of lactides.
;
_journal_issue 8
_journal_name_full 'Dalton transactions (Cambridge, England : 2003)'
_journal_page_first 2870
_journal_page_last 2878
_journal_paper_doi 10.1039/c2dt31597a
_journal_volume 42
_journal_year 2013
_chemical_formula_moiety 'C64 H124 N8 Si8 Sm2, 2(C7 H8)'
_chemical_formula_sum 'C78 H140 N8 Si8 Sm2'
_chemical_formula_weight 1715.40
_chemical_name_systematic
;
?
;
_space_group_IT_number 33
_symmetry_cell_setting orthorhombic
_symmetry_Int_Tables_number 33
_symmetry_space_group_name_Hall 'P 2c -2n'
_symmetry_space_group_name_H-M 'P n a 21'
_atom_sites_solution_hydrogens geom
_atom_sites_solution_primary direct
_atom_sites_solution_secondary difmap
_audit_creation_method SHELXL-97
_cell_angle_alpha 90.00
_cell_angle_beta 90.00
_cell_angle_gamma 90.00
_cell_formula_units_Z 4
_cell_length_a 19.569(3)
_cell_length_b 13.4929(13)
_cell_length_c 35.129(3)
_cell_measurement_reflns_used 24526
_cell_measurement_temperature 223(2)
_cell_measurement_theta_max 27.5
_cell_measurement_theta_min 3.0
_cell_volume 9275.6(19)
_computing_cell_refinement CrystalClear
_computing_data_collection CrystalClear
_computing_data_reduction CrystalStructure
_computing_structure_refinement 'SHELXL-97 (Sheldrick, 1997)'
_computing_structure_solution 'SHELXS-97 (Sheldrick, 1990)'
_diffrn_ambient_temperature 223(2)
_diffrn_detector_area_resol_mean 14.63
_diffrn_measured_fraction_theta_full 0.990
_diffrn_measured_fraction_theta_max 0.990
_diffrn_measurement_device_type 'Rigaku Saturn'
_diffrn_measurement_method \w
_diffrn_radiation_monochromator graphite
_diffrn_radiation_source 'fine-focus sealed tube'
_diffrn_radiation_type MoK\a
_diffrn_radiation_wavelength 0.71075
_diffrn_reflns_av_R_equivalents 0.0566
_diffrn_reflns_av_sigmaI/netI 0.1165
_diffrn_reflns_limit_h_max 23
_diffrn_reflns_limit_h_min -16
_diffrn_reflns_limit_k_max 14
_diffrn_reflns_limit_k_min -16
_diffrn_reflns_limit_l_max 35
_diffrn_reflns_limit_l_min -42
_diffrn_reflns_number 27156
_diffrn_reflns_theta_full 25.50
_diffrn_reflns_theta_max 25.50
_diffrn_reflns_theta_min 3.10
_exptl_absorpt_coefficient_mu 1.398
_exptl_absorpt_correction_T_max 0.819
_exptl_absorpt_correction_T_min 0.542
_exptl_absorpt_correction_type multi-scan
_exptl_absorpt_process_details 'Jacobson, R. (1998) Private communication'
_exptl_crystal_colour colorless
_exptl_crystal_density_diffrn 1.228
_exptl_crystal_density_method 'not measured'
_exptl_crystal_description platelet
_exptl_crystal_F_000 3600
_exptl_crystal_size_max 0.70
_exptl_crystal_size_mid 0.25
_exptl_crystal_size_min 0.15
_refine_diff_density_max 3.039
_refine_diff_density_min -0.996
_refine_diff_density_rms 0.121
_refine_ls_abs_structure_details 'Flack H D (1983), Acta Cryst. A39, 876-881'
_refine_ls_abs_structure_Flack 0.30(3)
_refine_ls_extinction_method none
_refine_ls_goodness_of_fit_ref 1.055
_refine_ls_hydrogen_treatment constr
_refine_ls_matrix_type full
_refine_ls_number_parameters 811
_refine_ls_number_reflns 14571
_refine_ls_number_restraints 13
_refine_ls_restrained_S_all 1.055
_refine_ls_R_factor_all 0.1015
_refine_ls_R_factor_gt 0.0802
_refine_ls_shift/su_max 0.001
_refine_ls_shift/su_mean 0.000
_refine_ls_structure_factor_coef Fsqd
_refine_ls_weighting_details 'calc w=1/[\s^2^(Fo^2^)+(0.0735P)^2^+27.4633P] where P=(Fo^2^+2Fc^2^)/3'
_refine_ls_weighting_scheme calc
_refine_ls_wR_factor_gt 0.1743
_refine_ls_wR_factor_ref 0.1914
_reflns_number_gt 11355
_reflns_number_total 14571
_reflns_threshold_expression >2sigma(I)
_cod_data_source_file c2dt31597a.txt
_cod_data_source_block complex2
_cod_original_cell_volume 9275.7(18)
_cod_database_code 7022076

loop_
_symmetry_equiv_pos_as_xyz
'x, y, z'
'-x+1/2, y+1/2, z+1/2'
'x+1/2, -y+1/2, z'
'-x, -y, z+1/2'

loop_
_atom_site_label
_atom_site_type_symbol
_atom_site_fract_x
_atom_site_fract_y
_atom_site_fract_z
_atom_site_U_iso_or_equiv
_atom_site_adp_type
_atom_site_occupancy
_atom_site_symmetry_multiplicity
_atom_site_calc_flag
_atom_site_refinement_flags
Sm1 Sm 0.46634(4) 0.22418(6) 0.843690(16) 0.03289(18) Uani 1 1 d .
Sm2 Sm 0.28118(4) -0.22510(6) 0.670460(16) 0.03282(18) Uani 1 1 d .
Si1 Si 0.5859(2) 0.1825(3) 0.77715(12) 0.0390(9) Uani 1 1 d .
Si2 Si 0.4659(2) 0.3101(4) 0.75016(13) 0.0407(10) Uani 1 1 d .
Si3 Si 0.4958(2) 0.4607(3) 0.87072(13) 0.0469(11) Uani 1 1 d .
Si4 Si 0.3534(3) 0.4007(4) 0.88982(17) 0.0467(13) Uani 1 1 d .
Si5 Si 0.2823(2) -0.3080(4) 0.76468(13) 0.0398(10) Uani 1 1 d .
Si6 Si 0.1626(2) -0.1830(3) 0.73654(13) 0.0413(10) Uani 1 1 d .
Si7 Si 0.3951(3) -0.3963(4) 0.62652(17) 0.0474(13) Uani 1 1 d .
Si8 Si 0.2550(2) -0.4635(3) 0.64517(13) 0.0446(10) Uani 1 1 d .
N1 N 0.4867(6) 0.1093(8) 0.8955(4) 0.037(3) Uani 1 1 d .
N2 N 0.3929(7) 0.0928(8) 0.8287(4) 0.041(3) Uani 1 1 d .
N3 N 0.2602(7) -0.1123(10) 0.6165(3) 0.043(3) Uani 1 1 d .
N4 N 0.3531(6) -0.0894(8) 0.6845(3) 0.037(3) Uani 1 1 d .
N5 N 0.5146(9) 0.2442(7) 0.7834(5) 0.025(3) Uani 1 1 d .
N6 N 0.4325(6) 0.3735(8) 0.8697(3) 0.041(3) Uani 1 1 d .
N7 N 0.2431(9) -0.2420(8) 0.7296(5) 0.035(4) Uani 1 1 d .
N8 N 0.3157(7) -0.3720(9) 0.6457(4) 0.042(3) Uani 1 1 d .
C1 C 0.4220(10) 0.0680(14) 0.9550(4) 0.056(5) Uani 1 1 d .
H1A H 0.3964 0.0066 0.9569 0.085 Uiso 1 1 calc R
H1B H 0.3983 0.1197 0.9689 0.085 Uiso 1 1 calc R
H1C H 0.4672 0.0585 0.9658 0.085 Uiso 1 1 calc R
C2 C 0.4285(8) 0.0981(10) 0.9132(4) 0.039(3) Uani 1 1 d .
C3 C 0.3600(9) 0.1019(14) 0.8963(5) 0.042(4) Uani 1 1 d .
H3 H 0.3227 0.1152 0.9123 0.050 Uiso 1 1 calc R
C4 C 0.3474(9) 0.0867(11) 0.8575(5) 0.053(4) Uani 1 1 d .
C5 C 0.2745(8) 0.0468(17) 0.8499(5) 0.069(6) Uani 1 1 d .
H5A H 0.2553 0.0797 0.8278 0.104 Uiso 1 1 calc R
H5B H 0.2459 0.0597 0.8719 0.104 Uiso 1 1 calc R
H5C H 0.2765 -0.0240 0.8453 0.104 Uiso 1 1 calc R
C6 C 0.5462(7) 0.0663(10) 0.9136(4) 0.034(3) Uani 1 1 d .
C7 C 0.5612(10) -0.0343(13) 0.9081(5) 0.049(4) Uani 1 1 d .
C8 C 0.6153(10) -0.0787(13) 0.9253(5) 0.058(5) Uani 1 1 d .
H8 H 0.6234 -0.1468 0.9217 0.070 Uiso 1 1 calc R
C9 C 0.6605(9) -0.0207(16) 0.9493(5) 0.065(5) Uani 1 1 d .
H9 H 0.6984 -0.0489 0.9617 0.078 Uiso 1 1 calc R
C10 C 0.6450(9) 0.0761(14) 0.9527(4) 0.053(4) Uani 1 1 d .
H10 H 0.6748 0.1143 0.9676 0.064 Uiso 1 1 calc R
C11 C 0.5913(8) 0.1249(11) 0.9370(4) 0.041(4) Uani 1 1 d .
C12 C 0.5157(10) -0.0982(11) 0.8824(5) 0.054(4) Uani 1 1 d .
H12 H 0.4846 -0.0532 0.8684 0.064 Uiso 1 1 calc R
C13 C 0.5565(11) -0.1576(12) 0.8530(5) 0.076(6) Uani 1 1 d .
H13A H 0.5913 -0.1962 0.8659 0.114 Uiso 1 1 calc R
H13B H 0.5780 -0.1124 0.8352 0.114 Uiso 1 1 calc R
H13C H 0.5260 -0.2016 0.8393 0.114 Uiso 1 1 calc R
C14 C 0.4716(12) -0.1685(18) 0.9061(7) 0.095(8) Uani 1 1 d .
H14A H 0.5007 -0.2083 0.9224 0.142 Uiso 1 1 calc R
H14B H 0.4459 -0.2116 0.8893 0.142 Uiso 1 1 calc R
H14C H 0.4402 -0.1303 0.9217 0.142 Uiso 1 1 calc R
C15 C 0.5808(15) 0.2311(15) 0.9423(8) 0.078(4) Uani 1 1 d .
H15 H 0.5473 0.2539 0.9231 0.094 Uiso 1 1 calc R
C16 C 0.6419(11) 0.2948(15) 0.9396(6) 0.078(4) Uani 1 1 d .
H16A H 0.6688 0.2883 0.9627 0.117 Uiso 1 1 calc R
H16B H 0.6280 0.3633 0.9365 0.117 Uiso 1 1 calc R
H16C H 0.6692 0.2746 0.9179 0.117 Uiso 1 1 calc R
C17 C 0.5495(15) 0.2518(13) 0.9835(9) 0.078(4) Uani 1 1 d .
H17A H 0.5826 0.2334 1.0029 0.117 Uiso 1 1 calc R
H17B H 0.5082 0.2129 0.9869 0.117 Uiso 1 1 calc R
H17C H 0.5386 0.3217 0.9860 0.117 Uiso 1 1 calc R
C18 C 0.3239(10) -0.0745(15) 0.5581(5) 0.066(5) Uani 1 1 d .
H18A H 0.2811 -0.0907 0.5456 0.099 Uiso 1 1 calc R
H18B H 0.3607 -0.1118 0.5464 0.099 Uiso 1 1 calc R
H18C H 0.3329 -0.0041 0.5553 0.099 Uiso 1 1 calc R
C19 C 0.3192(9) -0.1011(11) 0.6009(4) 0.045(4) Uani 1 1 d .
C20 C 0.3811(8) -0.1104(12) 0.6217(5) 0.038(4) Uani 1 1 d .
H20 H 0.4162 -0.1423 0.6082 0.046 Uiso 1 1 calc R
C21 C 0.3988(8) -0.0827(10) 0.6567(4) 0.042(4) Uani 1 1 d .
C22 C 0.4705(8) -0.0469(14) 0.6645(5) 0.055(5) Uani 1 1 d .
H22A H 0.4687 0.0169 0.6772 0.083 Uiso 1 1 calc R
H22B H 0.4951 -0.0403 0.6407 0.083 Uiso 1 1 calc R
H22C H 0.4939 -0.0943 0.6807 0.083 Uiso 1 1 calc R
C23 C 0.1996(8) -0.0742(10) 0.5984(4) 0.039(3) Uani 1 1 d .
C24 C 0.1587(8) -0.1353(13) 0.5756(4) 0.047(4) Uani 1 1 d .
C25 C 0.1025(9) -0.0897(13) 0.5568(5) 0.056(4) Uani 1 1 d .
H25 H 0.0740 -0.1286 0.5413 0.067 Uiso 1 1 calc R
C26 C 0.0883(11) 0.0120(14) 0.5608(6) 0.073(6) Uani 1 1 d .
H26 H 0.0519 0.0412 0.5474 0.087 Uiso 1 1 calc R
C27 C 0.1277(10) 0.0668(13) 0.5841(5) 0.056(4) Uani 1 1 d .
H27 H 0.1154 0.1332 0.5884 0.067 Uiso 1 1 calc R
C28 C 0.1868(10) 0.0292(11) 0.6025(5) 0.051(4) Uani 1 1 d .
C29 C 0.1714(10) -0.2455(8) 0.5704(5) 0.031(3) Uani 1 1 d .
H29 H 0.2000 -0.2666 0.5922 0.037 Uiso 1 1 calc R
C30 C 0.1017(10) -0.3028(18) 0.5744(7) 0.097(8) Uani 1 1 d .
H30A H 0.0812 -0.2874 0.5988 0.146 Uiso 1 1 calc R
H30B H 0.1100 -0.3736 0.5727 0.146 Uiso 1 1 calc R
H30C H 0.0710 -0.2828 0.5541 0.146 Uiso 1 1 calc R
C31 C 0.2106(16) -0.2712(15) 0.5354(7) 0.095(9) Uani 1 1 d .
H31A H 0.1818 -0.2619 0.5132 0.143 Uiso 1 1 calc R
H31B H 0.2252 -0.3399 0.5368 0.143 Uiso 1 1 calc R
H31C H 0.2504 -0.2286 0.5335 0.143 Uiso 1 1 calc R
C32 C 0.2328(11) 0.0955(11) 0.6276(5) 0.062(5) Uani 1 1 d .
H32 H 0.2634 0.0520 0.6425 0.075 Uiso 1 1 calc R
C33 C 0.1874(12) 0.1554(13) 0.6561(5) 0.082(7) Uani 1 1 d .
H33A H 0.2164 0.1873 0.6749 0.123 Uiso 1 1 calc R
H33B H 0.1559 0.1108 0.6688 0.123 Uiso 1 1 calc R
H33C H 0.1618 0.2055 0.6423 0.123 Uiso 1 1 calc R
C34 C 0.2756(14) 0.1645(18) 0.6054(8) 0.108(10) Uani 1 1 d .
H34A H 0.3030 0.1273 0.5873 0.161 Uiso 1 1 calc R
H34B H 0.3054 0.2009 0.6224 0.161 Uiso 1 1 calc R
H34C H 0.2465 0.2106 0.5917 0.161 Uiso 1 1 calc R
C35 C 0.3814(8) 0.0476(10) 0.7925(5) 0.043(4) Uani 1 1 d .
C36 C 0.3328(8) 0.0773(10) 0.7660(4) 0.044(4) Uani 1 1 d .
H36 H 0.3047 0.1315 0.7721 0.053 Uiso 1 1 calc R
C37 C 0.3236(8) 0.0319(12) 0.7312(4) 0.043(4) Uani 1 1 d .
H37 H 0.2886 0.0527 0.7147 0.052 Uiso 1 1 calc R
C38 C 0.3664(8) -0.0446(10) 0.7209(4) 0.038(3) Uani 1 1 d .
C39 C 0.4172(8) -0.0770(12) 0.7454(4) 0.049(4) Uani 1 1 d .
H39 H 0.4473 -0.1277 0.7380 0.058 Uiso 1 1 calc R
C40 C 0.4230(8) -0.0331(11) 0.7814(5) 0.046(4) Uani 1 1 d .
H40 H 0.4555 -0.0579 0.7987 0.056 Uiso 1 1 calc R
C41 C 0.6027(9) 0.1136(12) 0.8245(5) 0.054(5) Uani 1 1 d .
H41A H 0.6099 0.1614 0.8447 0.081 Uiso 1 1 calc R
H41B H 0.6430 0.0723 0.8219 0.081 Uiso 1 1 calc R
H41C H 0.5636 0.0724 0.8306 0.081 Uiso 1 1 calc R
C42 C 0.6603(13) 0.2636(14) 0.7700(7) 0.058(6) Uani 1 1 d .
H42A H 0.6571 0.2951 0.7452 0.088 Uiso 1 1 calc R
H42B H 0.7018 0.2245 0.7713 0.088 Uiso 1 1 calc R
H42C H 0.6611 0.3140 0.7897 0.088 Uiso 1 1 calc R
C43 C 0.5813(9) 0.0862(13) 0.7383(5) 0.057(5) Uani 1 1 d .
H43A H 0.5476 0.0365 0.7450 0.085 Uiso 1 1 calc R
H43B H 0.6257 0.0548 0.7355 0.085 Uiso 1 1 calc R
H43C H 0.5685 0.1176 0.7146 0.085 Uiso 1 1 calc R
C44 C 0.3808(8) 0.3467(12) 0.7719(5) 0.055(4) Uani 1 1 d .
H44A H 0.3567 0.2877 0.7801 0.082 Uiso 1 1 calc R
H44B H 0.3536 0.3815 0.7530 0.082 Uiso 1 1 calc R
H44C H 0.3887 0.3898 0.7935 0.082 Uiso 1 1 calc R
C45 C 0.5100(11) 0.4255(13) 0.7368(6) 0.069(5) Uani 1 1 d .
H45A H 0.5106 0.4703 0.7584 0.104 Uiso 1 1 calc R
H45B H 0.4861 0.4565 0.7158 0.104 Uiso 1 1 calc R
H45C H 0.5565 0.4105 0.7293 0.104 Uiso 1 1 calc R
C46 C 0.4513(13) 0.2391(12) 0.7045(7) 0.056(5) Uani 1 1 d .
H46A H 0.4949 0.2260 0.6924 0.083 Uiso 1 1 calc R
H46B H 0.4228 0.2780 0.6876 0.083 Uiso 1 1 calc R
H46C H 0.4287 0.1768 0.7102 0.083 Uiso 1 1 calc R
C47 C 0.5784(8) 0.4059(12) 0.8532(5) 0.050(4) Uani 1 1 d .
H47A H 0.5940 0.3558 0.8711 0.075 Uiso 1 1 calc R
H47B H 0.6126 0.4577 0.8512 0.075 Uiso 1 1 calc R
H47C H 0.5712 0.3758 0.8285 0.075 Uiso 1 1 calc R
C48 C 0.5128(10) 0.5143(15) 0.9198(6) 0.072(6) Uani 1 1 d .
H48A H 0.4762 0.5593 0.9266 0.108 Uiso 1 1 calc R
H48B H 0.5558 0.5501 0.9195 0.108 Uiso 1 1 calc R
H48C H 0.5152 0.4610 0.9383 0.108 Uiso 1 1 calc R
C49 C 0.4815(9) 0.5668(12) 0.8378(6) 0.065(5) Uani 1 1 d .
H49A H 0.4586 0.5435 0.8150 0.098 Uiso 1 1 calc R
H49B H 0.5251 0.5959 0.8309 0.098 Uiso 1 1 calc R
H49C H 0.4533 0.6162 0.8503 0.098 Uiso 1 1 calc R
C50 C 0.3288(9) 0.5320(11) 0.8854(5) 0.063(5) Uani 1 1 d .
H50A H 0.3614 0.5729 0.8990 0.095 Uiso 1 1 calc R
H50B H 0.2836 0.5415 0.8962 0.095 Uiso 1 1 calc R
H50C H 0.3283 0.5507 0.8588 0.095 Uiso 1 1 calc R
C51 C 0.3494(9) 0.3623(15) 0.9407(5) 0.062(5) Uani 1 1 d .
H51A H 0.3710 0.2981 0.9436 0.093 Uiso 1 1 calc R
H51B H 0.3020 0.3581 0.9486 0.093 Uiso 1 1 calc R
H51C H 0.3731 0.4107 0.9562 0.093 Uiso 1 1 calc R
C52 C 0.2817(8) 0.3353(16) 0.8635(5) 0.062(5) Uani 1 1 d .
H52A H 0.2667 0.3761 0.8424 0.093 Uiso 1 1 calc R
H52B H 0.2438 0.3242 0.8808 0.093 Uiso 1 1 calc R
H52C H 0.2980 0.2721 0.8539 0.093 Uiso 1 1 calc R
C53 C 0.3038(14) -0.2364(13) 0.8076(7) 0.056(3) Uani 1 1 d .
H53A H 0.3191 -0.1707 0.8003 0.084 Uiso 1 1 calc R
H53B H 0.3398 -0.2699 0.8215 0.084 Uiso 1 1 calc R
H53C H 0.2636 -0.2307 0.8237 0.084 Uiso 1 1 calc R
C54 C 0.2371(10) -0.4219(12) 0.7807(5) 0.056(3) Uani 1 1 d .
H54A H 0.1890 -0.4075 0.7840 0.084 Uiso 1 1 calc R
H54B H 0.2563 -0.4440 0.8047 0.084 Uiso 1 1 calc R
H54C H 0.2426 -0.4735 0.7617 0.084 Uiso 1 1 calc R
C55 C 0.3657(9) -0.3473(12) 0.7450(5) 0.056(3) Uani 1 1 d .
H55A H 0.3589 -0.3769 0.7201 0.084 Uiso 1 1 calc R
H55B H 0.3865 -0.3955 0.7619 0.084 Uiso 1 1 calc R
H55C H 0.3954 -0.2901 0.7426 0.084 Uiso 1 1 calc R
C56 C 0.1634(10) -0.0885(15) 0.7748(5) 0.070(6) Uani 1 1 d .
H56A H 0.1632 -0.1211 0.7994 0.105 Uiso 1 1 calc R
H56B H 0.1232 -0.0468 0.7725 0.105 Uiso 1 1 calc R
H56C H 0.2042 -0.0480 0.7725 0.105 Uiso 1 1 calc R
C57 C 0.0865(12) -0.2641(14) 0.7473(8) 0.058(6) Uani 1 1 d .
H57A H 0.0677 -0.2896 0.7237 0.087 Uiso 1 1 calc R
H57B H 0.0520 -0.2255 0.7605 0.087 Uiso 1 1 calc R
H57C H 0.1007 -0.3190 0.7633 0.087 Uiso 1 1 calc R
C58 C 0.1447(7) -0.1169(12) 0.6909(4) 0.044(4) Uani 1 1 d .
H58A H 0.1802 -0.0682 0.6863 0.065 Uiso 1 1 calc R
H58B H 0.1008 -0.0838 0.6926 0.065 Uiso 1 1 calc R
H58C H 0.1438 -0.1643 0.6702 0.065 Uiso 1 1 calc R
C59 C 0.3995(11) -0.3621(16) 0.5743(4) 0.072(6) Uani 1 1 d .
H59A H 0.3590 -0.3864 0.5614 0.108 Uiso 1 1 calc R
H59B H 0.4398 -0.3918 0.5629 0.108 Uiso 1 1 calc R
H59C H 0.4019 -0.2906 0.5717 0.108 Uiso 1 1 calc R
C60 C 0.4232(10) -0.5346(13) 0.6283(6) 0.069(5) Uani 1 1 d .
H60A H 0.4197 -0.5588 0.6542 0.103 Uiso 1 1 calc R
H60B H 0.4702 -0.5403 0.6197 0.103 Uiso 1 1 calc R
H60C H 0.3938 -0.5736 0.6119 0.103 Uiso 1 1 calc R
C61 C 0.4669(9) -0.3262(14) 0.6518(6) 0.066(6) Uani 1 1 d .
H61A H 0.4600 -0.2554 0.6489 0.100 Uiso 1 1 calc R
H61B H 0.5106 -0.3446 0.6408 0.100 Uiso 1 1 calc R
H61C H 0.4667 -0.3429 0.6787 0.100 Uiso 1 1 calc R
C62 C 0.1730(8) -0.4036(13) 0.6610(5) 0.058(5) Uani 1 1 d .
H62A H 0.1765 -0.3857 0.6877 0.086 Uiso 1 1 calc R
H62B H 0.1355 -0.4497 0.6575 0.086 Uiso 1 1 calc R
H62C H 0.1648 -0.3445 0.6459 0.086 Uiso 1 1 calc R
C63 C 0.2692(9) -0.5692(11) 0.6787(5) 0.057(5) Uani 1 1 d .
H63A H 0.3139 -0.5980 0.6741 0.086 Uiso 1 1 calc R
H63B H 0.2343 -0.6191 0.6748 0.086 Uiso 1 1 calc R
H63C H 0.2669 -0.5453 0.7048 0.086 Uiso 1 1 calc R
C64 C 0.2387(11) -0.5184(14) 0.5971(5) 0.065(5) Uani 1 1 d .
H64A H 0.2261 -0.4662 0.5794 0.097 Uiso 1 1 calc R
H64B H 0.2018 -0.5661 0.5988 0.097 Uiso 1 1 calc R
H64C H 0.2797 -0.5512 0.5880 0.097 Uiso 1 1 calc R
C65 C 0.1965(13) 0.2838(17) 0.4739(6) 0.086(6) Uiso 1 1 d D
C66 C 0.2136(13) 0.3627(16) 0.4968(7) 0.111(9) Uiso 1 1 d D
H66 H 0.1955 0.3679 0.5215 0.133 Uiso 1 1 calc R
C67 C 0.2578(14) 0.434(2) 0.4830(7) 0.126(9) Uiso 1 1 d D
H67 H 0.2681 0.4899 0.4981 0.151 Uiso 1 1 calc R
C68 C 0.2867(14) 0.4246(18) 0.4478(7) 0.114(8) Uiso 1 1 d D
H68 H 0.3183 0.4720 0.4390 0.137 Uiso 1 1 calc R
C69 C 0.2693(13) 0.3450(15) 0.4250(7) 0.097(7) Uiso 1 1 d D
H69 H 0.2877 0.3403 0.4004 0.116 Uiso 1 1 calc R
C70 C 0.2246(13) 0.2711(17) 0.4380(7) 0.086(8) Uiso 1 1 d D
H70 H 0.2142 0.2154 0.4230 0.104 Uiso 1 1 calc R
C71 C 0.1392(19) 0.217(2) 0.4899(10) 0.158(14) Uiso 1 1 d .
H71A H 0.1085 0.1977 0.4695 0.238 Uiso 1 1 calc R
H71B H 0.1139 0.2525 0.5093 0.238 Uiso 1 1 calc R
H71C H 0.1592 0.1576 0.5011 0.238 Uiso 1 1 calc R
C72 C 0.4512(13) 0.2038(17) 0.5358(7) 0.087(6) Uiso 1 1 d D
C73 C 0.4733(12) 0.1103(16) 0.5241(7) 0.096(7) Uiso 1 1 d D
H73 H 0.4556 0.0829 0.5016 0.115 Uiso 1 1 calc R
C74 C 0.5196(13) 0.0583(18) 0.5445(7) 0.107(8) Uiso 1 1 d D
H74 H 0.5363 -0.0020 0.5349 0.129 Uiso 1 1 calc R
C75 C 0.5425(15) 0.0922(19) 0.5792(7) 0.125(9) Uiso 1 1 d D
H75 H 0.5744 0.0563 0.5938 0.150 Uiso 1 1 calc R
C76 C 0.5166(16) 0.181(2) 0.5915(9) 0.141(11) Uiso 1 1 d D
H76 H 0.5311 0.2049 0.6154 0.169 Uiso 1 1 calc R
C77 C 0.4704(16) 0.239(2) 0.5713(8) 0.110(12) Uiso 1 1 d D
H77 H 0.4531 0.2986 0.5811 0.132 Uiso 1 1 calc R
C78 C 0.411(2) 0.269(2) 0.5104(12) 0.187(16) Uiso 1 1 d .
H78A H 0.4318 0.2692 0.4852 0.280 Uiso 1 1 calc R
H78B H 0.4108 0.3356 0.5205 0.280 Uiso 1 1 calc R
H78C H 0.3647 0.2442 0.5086 0.280 Uiso 1 1 calc R

loop_
_atom_site_aniso_label
_atom_site_aniso_U_11
_atom_site_aniso_U_22
_atom_site_aniso_U_33
_atom_site_aniso_U_23
_atom_site_aniso_U_13
_atom_site_aniso_U_12
Sm1 0.0310(4) 0.0323(3) 0.0354(4) -0.0010(6) -0.0008(3) -0.0014(3)
Sm2 0.0307(4) 0.0345(3) 0.0333(4) -0.0018(5) -0.0014(3) -0.0012(3)
Si1 0.032(2) 0.040(2) 0.044(2) -0.0002(19) 0.0019(18) -0.0026(18)
Si2 0.043(3) 0.042(2) 0.038(3) 0.006(2) -0.0025(17) 0.0014(18)
Si3 0.049(3) 0.039(2) 0.052(3) -0.009(2) 0.002(2) -0.004(2)
Si4 0.037(3) 0.047(3) 0.055(3) -0.001(2) 0.007(2) 0.014(2)
Si5 0.043(3) 0.035(2) 0.041(3) 0.001(2) -0.0036(17) 0.0001(18)
Si6 0.037(2) 0.042(2) 0.045(2) -0.0021(19) 0.0049(18) -0.0015(19)
Si7 0.051(3) 0.044(3) 0.047(3) 0.000(2) 0.003(2) 0.008(2)
Si8 0.046(3) 0.033(2) 0.054(3) -0.0026(19) -0.003(2) 0.0028(19)
N1 0.030(6) 0.025(6) 0.054(8) -0.003(5) 0.005(6) 0.002(5)
N2 0.045(8) 0.025(5) 0.052(8) -0.014(5) -0.001(6) -0.012(5)
N3 0.038(7) 0.059(8) 0.031(7) 0.003(6) -0.010(6) 0.005(6)
N4 0.032(6) 0.045(6) 0.033(6) 0.002(5) -0.010(5) -0.006(5)
N5 0.022(6) 0.031(7) 0.022(8) -0.008(4) 0.004(6) 0.007(4)
N6 0.034(7) 0.038(6) 0.051(8) 0.010(6) -0.005(6) -0.014(6)
N7 0.026(8) 0.038(7) 0.040(10) -0.005(5) 0.003(7) -0.005(5)
N8 0.039(7) 0.041(7) 0.045(7) -0.001(6) 0.008(6) 0.003(6)
C1 0.072(13) 0.075(12) 0.022(8) 0.018(8) 0.002(8) 0.004(10)
C2 0.044(9) 0.031(7) 0.043(9) -0.003(6) 0.003(7) 0.001(7)
C3 0.037(9) 0.071(11) 0.017(8) -0.006(7) 0.014(6) -0.003(8)
C4 0.049(10) 0.034(8) 0.076(13) 0.006(8) -0.006(9) -0.005(7)
C5 0.037(9) 0.118(17) 0.052(12) -0.033(12) 0.002(8) -0.029(9)
C6 0.024(7) 0.047(8) 0.031(7) 0.007(6) 0.003(6) 0.010(6)
C7 0.056(11) 0.052(9) 0.041(9) 0.001(7) 0.007(8) -0.001(9)
C8 0.055(11) 0.050(9) 0.069(12) 0.016(8) 0.006(9) 0.008(8)
C9 0.044(10) 0.092(14) 0.059(11) -0.006(10) -0.007(9) 0.036(10)
C10 0.050(10) 0.077(12) 0.033(8) 0.008(8) -0.010(7) -0.015(9)
C11 0.053(10) 0.033(7) 0.039(9) 0.003(6) -0.013(7) 0.011(7)
C12 0.068(12) 0.039(8) 0.053(10) 0.003(7) -0.004(9) 0.005(8)
C13 0.099(16) 0.046(9) 0.082(14) -0.017(9) 0.007(12) 0.023(10)
C14 0.093(19) 0.084(17) 0.11(2) 0.002(15) 0.023(13) -0.014(13)
C15 0.087(10) 0.055(6) 0.092(10) -0.027(6) -0.028(8) 0.003(6)
C16 0.087(10) 0.055(6) 0.092(10) -0.027(6) -0.028(8) 0.003(6)
C17 0.087(10) 0.055(6) 0.092(10) -0.027(6) -0.028(8) 0.003(6)
C18 0.055(12) 0.099(15) 0.044(10) -0.009(10) 0.009(9) -0.006(11)
C19 0.054(10) 0.045(8) 0.036(8) -0.018(7) -0.015(7) 0.017(8)
C20 0.030(8) 0.037(8) 0.048(10) -0.015(7) 0.021(7) 0.003(7)
C21 0.051(9) 0.030(7) 0.044(10) -0.010(6) 0.008(8) -0.007(7)
C22 0.054(11) 0.072(12) 0.040(10) 0.009(9) 0.014(8) -0.005(8)
C23 0.048(9) 0.043(8) 0.025(7) -0.002(6) -0.007(6) 0.002(7)
C24 0.044(9) 0.062(10) 0.036(9) 0.015(8) 0.004(7) -0.006(8)
C25 0.040(9) 0.056(10) 0.072(12) -0.007(9) -0.013(8) 0.003(8)
C26 0.068(13) 0.058(11) 0.092(15) 0.027(11) -0.013(11) 0.016(10)
C27 0.061(11) 0.052(9) 0.056(10) 0.016(8) -0.011(9) 0.009(9)
C28 0.061(11) 0.034(8) 0.058(10) 0.020(7) -0.004(9) 0.010(8)
C29 0.048(9) 0.025(6) 0.020(7) -0.005(5) 0.006(6) -0.005(6)
C30 0.048(11) 0.096(15) 0.15(2) 0.036(14) -0.056(13) -0.034(11)
C31 0.15(3) 0.077(13) 0.059(14) 0.012(11) 0.016(14) 0.048(16)
C32 0.095(16) 0.033(8) 0.059(11) -0.005(7) -0.006(10) 0.006(9)
C33 0.13(2) 0.042(9) 0.075(13) -0.009(9) 0.001(12) -0.012(11)
C34 0.12(2) 0.082(17) 0.12(2) -0.014(16) 0.020(16) -0.058(16)
C35 0.031(8) 0.035(7) 0.065(11) -0.006(7) 0.006(7) -0.009(6)
C36 0.052(10) 0.033(7) 0.047(9) -0.012(6) -0.023(8) 0.009(7)
C37 0.033(8) 0.063(10) 0.034(8) -0.015(7) -0.006(6) -0.004(7)
C38 0.038(8) 0.026(6) 0.052(9) 0.000(6) 0.003(7) -0.012(6)
C39 0.037(9) 0.058(10) 0.051(10) -0.009(8) 0.009(7) 0.003(8)
C40 0.036(8) 0.049(9) 0.054(10) 0.014(8) -0.008(7) -0.003(7)
C41 0.061(11) 0.049(9) 0.053(10) -0.014(8) -0.009(8) 0.029(9)
C42 0.049(12) 0.075(12) 0.051(13) -0.017(9) 0.014(10) -0.007(10)
C43 0.058(11) 0.054(10) 0.058(11) -0.034(9) 0.002(9) 0.016(9)
C44 0.045(9) 0.055(9) 0.064(10) -0.017(8) -0.008(8) 0.015(8)
C45 0.078(14) 0.053(10) 0.076(13) 0.022(9) -0.009(10) 0.000(9)
C46 0.071(13) 0.057(10) 0.039(10) -0.013(7) -0.015(9) 0.024(9)
C47 0.032(8) 0.051(9) 0.067(12) 0.006(8) -0.014(8) 0.006(7)
C48 0.040(11) 0.067(12) 0.108(16) -0.037(12) -0.017(11) -0.002(10)
C49 0.059(11) 0.046(9) 0.091(15) 0.024(10) -0.008(11) -0.007(8)
C50 0.063(12) 0.044(9) 0.083(13) 0.003(9) 0.031(10) 0.021(9)
C51 0.047(10) 0.086(13) 0.053(11) 0.003(10) -0.006(8) 0.011(10)
C52 0.033(9) 0.096(15) 0.058(11) 0.014(11) 0.008(7) 0.021(9)
C53 0.066(7) 0.055(6) 0.047(6) 0.004(5) -0.002(5) -0.013(5)
C54 0.066(7) 0.055(6) 0.047(6) 0.004(5) -0.002(5) -0.013(5)
C55 0.066(7) 0.055(6) 0.047(6) 0.004(5) -0.002(5) -0.013(5)
C56 0.061(13) 0.079(13) 0.071(13) -0.017(11) 0.029(10) 0.005(11)
C57 0.031(10) 0.062(11) 0.081(17) 0.025(10) 0.010(10) -0.004(8)
C58 0.027(8) 0.058(9) 0.046(9) 0.022(7) -0.004(7) -0.001(7)
C59 0.089(15) 0.099(15) 0.029(9) 0.014(9) 0.026(9) 0.010(12)
C60 0.065(13) 0.062(11) 0.079(13) 0.001(10) 0.023(10) 0.031(10)
C61 0.055(12) 0.057(11) 0.087(15) -0.013(10) -0.018(9) 0.000(8)
C62 0.047(9) 0.077(12) 0.048(11) -0.025(9) 0.019(8) -0.011(9)
C63 0.065(11) 0.038(8) 0.069(14) -0.015(8) 0.015(9) -0.009(8)
C64 0.074(14) 0.052(10) 0.068(13) -0.014(9) -0.024(11) 0.009(10)

loop_
_atom_type_symbol
_atom_type_description
_atom_type_scat_dispersion_real
_atom_type_scat_dispersion_imag
_atom_type_scat_source
C C 0.0033 0.0016 'International Tables Vol C Tables 4.2.6.8 and 6.1.1.4'
H H 0.0000 0.0000 'International Tables Vol C Tables 4.2.6.8 and 6.1.1.4'
N N 0.0061 0.0033 'International Tables Vol C Tables 4.2.6.8 and 6.1.1.4'
Sm Sm -0.1638 3.4418 'International Tables Vol C Tables 4.2.6.8 and 6.1.1.4'
Si Si 0.0817 0.0704 'International Tables Vol C Tables 4.2.6.8 and 6.1.1.4'

loop_
_geom_angle_atom_site_label_1
_geom_angle_atom_site_label_2
_geom_angle_atom_site_label_3
_geom_angle
N6 Sm1 N5 112.0(4)
N6 Sm1 N2 125.0(4)
N5 Sm1 N2 97.6(5)
N6 Sm1 N1 108.0(4)
N5 Sm1 N1 133.5(4)
N2 Sm1 N1 77.6(4)
N6 Sm1 C4 104.6(4)
N5 Sm1 C4 121.9(5)
N2 Sm1 C4 25.4(4)
N1 Sm1 C4 67.2(4)
N6 Sm1 C2 95.7(4)
N5 Sm1 C2 152.1(4)
N2 Sm1 C2 67.1(4)
N1 Sm1 C2 24.1(4)
C4 Sm1 C2 49.0(5)
N6 Sm1 Si1 128.4(3)
N5 Sm1 Si1 26.5(4)
N2 Sm1 Si1 98.3(3)
N1 Sm1 Si1 107.5(3)
C4 Sm1 Si1 123.2(4)
C2 Sm1 Si1 129.1(3)
N6 Sm1 Si3 27.6(3)
N5 Sm1 Si3 94.4(3)
N2 Sm1 Si3 152.0(3)
N1 Sm1 Si3 111.4(3)
C4 Sm1 Si3 131.9(3)
C2 Sm1 Si3 110.0(3)
Si1 Sm1 Si3 103.60(11)
N7 Sm2 N8 111.7(4)
N7 Sm2 N4 94.8(5)
N8 Sm2 N4 125.5(4)
N7 Sm2 N3 136.6(5)
N8 Sm2 N3 107.1(4)
N4 Sm2 N3 77.4(4)
N7 Sm2 C21 117.9(5)
N8 Sm2 C21 105.4(4)
N4 Sm2 C21 24.6(4)
N3 Sm2 C21 67.3(4)
N7 Sm2 C19 152.5(4)
N8 Sm2 C19 95.7(4)
N4 Sm2 C19 66.2(4)
N3 Sm2 C19 24.1(4)
C21 Sm2 C19 48.8(4)
N7 Sm2 Si6 29.6(4)
N8 Sm2 Si6 128.6(3)
N4 Sm2 Si6 97.9(3)
N3 Sm2 Si6 108.3(3)
C21 Sm2 Si6 122.1(3)
C19 Sm2 Si6 129.4(3)
N7 Sm2 Si8 95.6(3)
N8 Sm2 Si8 27.3(3)
N4 Sm2 Si8 152.2(3)
N3 Sm2 Si8 111.1(3)
C21 Sm2 Si8 132.5(3)
C19 Sm2 Si8 110.4(3)
Si6 Sm2 Si8 103.91(11)
N5 Si1 C42 113.0(8)
N5 Si1 C43 114.0(8)
C42 Si1 C43 110.4(9)
N5 Si1 C41 105.8(8)
C42 Si1 C41 105.6(11)
C43 Si1 C41 107.3(8)
N5 Si1 Sm1 39.4(6)
C42 Si1 Sm1 123.2(7)
C43 Si1 Sm1 125.9(6)
C41 Si1 Sm1 66.4(5)
N5 Si2 C45 110.1(8)
N5 Si2 C46 113.0(8)
C45 Si2 C46 106.5(10)
N5 Si2 C44 110.0(8)
C45 Si2 C44 107.0(9)
C46 Si2 C44 109.9(9)
N6 Si3 C49 114.1(7)
N6 Si3 C47 110.2(7)
C49 Si3 C47 103.2(8)
N6 Si3 C48 114.1(8)
C49 Si3 C48 107.3(9)
C47 Si3 C48 107.2(8)
N6 Si3 Sm1 38.7(4)
C49 Si3 Sm1 121.7(7)
C47 Si3 Sm1 71.5(5)
C48 Si3 Sm1 130.1(7)
N6 Si4 C50 113.7(7)
N6 Si4 C51 111.6(7)
C50 Si4 C51 109.7(9)
N6 Si4 C52 111.2(7)
C50 Si4 C52 102.3(9)
C51 Si4 C52 107.8(9)
N7 Si5 C53 114.9(8)
N7 Si5 C55 106.1(8)
C53 Si5 C55 104.8(10)
N7 Si5 C54 115.9(8)
C53 Si5 C54 107.1(9)
C55 Si5 C54 107.2(8)
N7 Si6 C56 113.5(9)
N7 Si6 C58 105.2(8)
C56 Si6 C58 107.1(9)
N7 Si6 C57 117.8(8)
C56 Si6 C57 105.1(10)
C58 Si6 C57 107.5(9)
N7 Si6 Sm2 38.1(6)
C56 Si6 Sm2 128.1(6)
C58 Si6 Sm2 67.3(5)
C57 Si6 Sm2 126.2(8)
N8 Si7 C59 111.9(8)
N8 Si7 C61 112.6(8)
C59 Si7 C61 107.3(10)
N8 Si7 C60 115.1(8)
C59 Si7 C60 104.6(9)
C61 Si7 C60 104.6(9)
N8 Si8 C63 116.0(7)
N8 Si8 C64 114.4(8)
C63 Si8 C64 107.0(8)
N8 Si8 C62 106.1(7)
C63 Si8 C62 105.6(8)
C64 Si8 C62 106.9(8)
N8 Si8 Sm2 37.4(4)
C63 Si8 Sm2 122.5(5)
C64 Si8 Sm2 129.8(6)
C62 Si8 Sm2 69.0(5)
C2 N1 C6 116.5(12)
C2 N1 Sm1 106.7(10)
C6 N1 Sm1 135.9(9)
C4 N2 C35 122.4(13)
C4 N2 Sm1 106.4(9)
C35 N2 Sm1 128.4(9)
C19 N3 C23 120.7(13)
C19 N3 Sm2 104.5(10)
C23 N3 Sm2 134.1(10)
C21 N4 C38 120.2(12)
C21 N4 Sm2 107.5(9)
C38 N4 Sm2 128.3(8)
Si1 N5 Si2 129.2(10)
Si1 N5 Sm1 114.1(8)
Si2 N5 Sm1 116.3(8)
Si3 N6 Si4 119.4(7)
Si3 N6 Sm1 113.7(7)
Si4 N6 Sm1 126.8(6)
Si5 N7 Si6 122.2(11)
Si5 N7 Sm2 125.4(9)
Si6 N7 Sm2 112.3(9)
Si8 N8 Si7 118.8(7)
Si8 N8 Sm2 115.3(6)
Si7 N8 Sm2 125.8(7)
C2 C1 H1A 109.5
C2 C1 H1B 109.5
H1A C1 H1B 109.5
C2 C1 H1C 109.5
H1A C1 H1C 109.5
H1B C1 H1C 109.5
N1 C2 C3 126.9(14)
N1 C2 C1 124.0(15)
C3 C2 C1 108.8(14)
N1 C2 Sm1 49.2(8)
C3 C2 Sm1 83.1(9)
C1 C2 Sm1 158.7(11)
C4 C3 C2 123.4(15)
C4 C3 H3 118.3
C2 C3 H3 118.3
N2 C4 C3 127.1(16)
N2 C4 C5 120.2(15)
C3 C4 C5 112.3(16)
N2 C4 Sm1 48.1(7)
C3 C4 Sm1 86.0(11)
C5 C4 Sm1 153.9(13)
C4 C5 H5A 109.5
C4 C5 H5B 109.5
H5A C5 H5B 109.5
C4 C5 H5C 109.5
H5A C5 H5C 109.5
H5B C5 H5C 109.5
C7 C6 C11 118.8(13)
C7 C6 N1 119.7(14)
C11 C6 N1 121.5(12)
C8 C7 C6 122.0(17)
C8 C7 C12 117.8(16)
C6 C7 C12 120.2(16)
C7 C8 C9 119.7(16)
C7 C8 H8 120.2
C9 C8 H8 120.2
C10 C9 C8 115.9(15)
C10 C9 H9 122.0
C8 C9 H9 122.0
C9 C10 C11 127.6(16)
C9 C10 H10 116.2
C11 C10 H10 116.2
C10 C11 C6 116.0(14)
C10 C11 C15 122.3(17)
C6 C11 C15 121.7(16)
C14 C12 C13 109.7(15)
C14 C12 C7 111.0(16)
C13 C12 C7 112.8(17)
C14 C12 H12 107.7
C13 C12 H12 107.7
C7 C12 H12 107.7
C12 C13 H13A 109.5
C12 C13 H13B 109.5
H13A C13 H13B 109.5
C12 C13 H13C 109.5
H13A C13 H13C 109.5
H13B C13 H13C 109.5
C12 C14 H14A 109.5
C12 C14 H14B 109.5
H14A C14 H14B 109.5
C12 C14 H14C 109.5
H14A C14 H14C 109.5
H14B C14 H14C 109.5
C11 C15 C16 117(2)
C11 C15 C17 110(2)
C16 C15 C17 105.5(18)
C11 C15 H15 108.1
C16 C15 H15 108.1
C17 C15 H15 108.1
C15 C16 H16A 109.5
C15 C16 H16B 109.5
H16A C16 H16B 109.5
C15 C16 H16C 109.5
H16A C16 H16C 109.5
H16B C16 H16C 109.5
C15 C17 H17A 109.5
C15 C17 H17B 109.5
H17A C17 H17B 109.5
C15 C17 H17C 109.5
H17A C17 H17C 109.5
H17B C17 H17C 109.5
C19 C18 H18A 109.5
C19 C18 H18B 109.5
H18A C18 H18B 109.5
C19 C18 H18C 109.5
H18A C18 H18C 109.5
H18B C18 H18C 109.5
N3 C19 C20 122.4(15)
N3 C19 C18 119.5(14)
C20 C19 C18 118.1(16)
N3 C19 Sm2 51.4(8)
C20 C19 Sm2 75.3(10)
C18 C19 Sm2 156.7(12)
C21 C20 C19 132.3(15)
C21 C20 H20 113.9
C19 C20 H20 113.9
N4 C21 C20 119.0(15)
N4 C21 C22 121.0(13)
C20 C21 C22 119.9(14)
N4 C21 Sm2 47.9(7)
C20 C21 Sm2 76.8(9)
C22 C21 Sm2 151.5(11)
C21 C22 H22A 109.5
C21 C22 H22B 109.5
H22A C22 H22B 109.5
C21 C22 H22C 109.5
H22A C22 H22C 109.5
H22B C22 H22C 109.5
C24 C23 C28 122.2(15)
C24 C23 N3 120.9(13)
C28 C23 N3 116.8(13)
C23 C24 C25 116.9(15)
C23 C24 C29 123.4(15)
C25 C24 C29 119.6(15)
C26 C25 C24 121.9(17)
C26 C25 H25 119.0
C24 C25 H25 119.0
C27 C26 C25 118.9(17)
C27 C26 H26 120.6
C25 C26 H26 120.6
C26 C27 C28 123.2(17)
C26 C27 H27 118.4
C28 C27 H27 118.4
C27 C28 C23 116.6(16)
C27 C28 C32 121.8(15)
C23 C28 C32 121.5(14)
C31 C29 C24 114.3(14)
C31 C29 C30 114.0(19)
C24 C29 C30 109.1(16)
C31 C29 H29 106.3
C24 C29 H29 106.3
C30 C29 H29 106.3
C29 C30 H30A 109.5
C29 C30 H30B 109.5
H30A C30 H30B 109.5
C29 C30 H30C 109.5
H30A C30 H30C 109.5
H30B C30 H30C 109.5
C29 C31 H31A 109.5
C29 C31 H31B 109.5
H31A C31 H31B 109.5
C29 C31 H31C 109.5
H31A C31 H31C 109.5
H31B C31 H31C 109.5
C34 C32 C28 113.2(17)
C34 C32 C33 109.6(16)
C28 C32 C33 109.5(18)
C34 C32 H32 108.1
C28 C32 H32 108.1
C33 C32 H32 108.1
C32 C33 H33A 109.5
C32 C33 H33B 109.5
H33A C33 H33B 109.5
C32 C33 H33C 109.5
H33A C33 H33C 109.5
H33B C33 H33C 109.5
C32 C34 H34A 109.5
C32 C34 H34B 109.5
H34A C34 H34B 109.5
C32 C34 H34C 109.5
H34A C34 H34C 109.5
H34B C34 H34C 109.5
C36 C35 C40 115.7(14)
C36 C35 N2 125.5(14)
C40 C35 N2 118.8(14)
C37 C36 C35 123.7(14)
C37 C36 H36 118.2
C35 C36 H36 118.2
C38 C37 C36 119.1(15)
C38 C37 H37 120.4
C36 C37 H37 120.4
C37 C38 C39 120.6(14)
C37 C38 N4 116.0(13)
C39 C38 N4 123.4(13)
C38 C39 C40 119.1(15)
C38 C39 H39 120.4
C40 C39 H39 120.4
C39 C40 C35 121.7(15)
C39 C40 H40 119.1
C35 C40 H40 119.1
Si1 C41 H41A 109.5
Si1 C41 H41B 109.5
H41A C41 H41B 109.5
Si1 C41 H41C 109.5
H41A C41 H41C 109.5
H41B C41 H41C 109.5
Si1 C42 H42A 109.5
Si1 C42 H42B 109.5
H42A C42 H42B 109.5
Si1 C42 H42C 109.5
H42A C42 H42C 109.5
H42B C42 H42C 109.5
Si1 C43 H43A 109.5
Si1 C43 H43B 109.5
H43A C43 H43B 109.5
Si1 C43 H43C 109.5
H43A C43 H43C 109.5
H43B C43 H43C 109.5
Si2 C44 H44A 109.5
Si2 C44 H44B 109.5
H44A C44 H44B 109.5
Si2 C44 H44C 109.5
H44A C44 H44C 109.5
H44B C44 H44C 109.5
Si2 C45 H45A 109.5
Si2 C45 H45B 109.5
H45A C45 H45B 109.5
Si2 C45 H45C 109.5
H45A C45 H45C 109.5
H45B C45 H45C 109.5
Si2 C46 H46A 109.5
Si2 C46 H46B 109.5
H46A C46 H46B 109.5
Si2 C46 H46C 109.5
H46A C46 H46C 109.5
H46B C46 H46C 109.5
Si3 C47 H47A 109.5
Si3 C47 H47B 109.5
H47A C47 H47B 109.5
Si3 C47 H47C 109.5
H47A C47 H47C 109.5
H47B C47 H47C 109.5
Si3 C48 H48A 109.5
Si3 C48 H48B 109.5
H48A C48 H48B 109.5
Si3 C48 H48C 109.5
H48A C48 H48C 109.5
H48B C48 H48C 109.5
Si3 C49 H49A 109.5
Si3 C49 H49B 109.5
H49A C49 H49B 109.5
Si3 C49 H49C 109.5
H49A C49 H49C 109.5
H49B C49 H49C 109.5
Si4 C50 H50A 109.5
Si4 C50 H50B 109.5
H50A C50 H50B 109.5
Si4 C50 H50C 109.5
H50A C50 H50C 109.5
H50B C50 H50C 109.5
Si4 C51 H51A 109.5
Si4 C51 H51B 109.5
H51A C51 H51B 109.5
Si4 C51 H51C 109.5
H51A C51 H51C 109.5
H51B C51 H51C 109.5
Si4 C52 H52A 109.5
Si4 C52 H52B 109.5
H52A C52 H52B 109.5
Si4 C52 H52C 109.5
H52A C52 H52C 109.5
H52B C52 H52C 109.5
Si5 C53 H53A 109.5
Si5 C53 H53B 109.5
H53A C53 H53B 109.5
Si5 C53 H53C 109.5
H53A C53 H53C 109.5
H53B C53 H53C 109.5
Si5 C54 H54A 109.5
Si5 C54 H54B 109.5
H54A C54 H54B 109.5
Si5 C54 H54C 109.5
H54A C54 H54C 109.5
H54B C54 H54C 109.5
Si5 C55 H55A 109.5
Si5 C55 H55B 109.5
H55A C55 H55B 109.5
Si5 C55 H55C 109.5
H55A C55 H55C 109.5
H55B C55 H55C 109.5
Si6 C56 H56A 109.5
Si6 C56 H56B 109.5
H56A C56 H56B 109.5
Si6 C56 H56C 109.5
H56A C56 H56C 109.5
H56B C56 H56C 109.5
Si6 C57 H57A 109.5
Si6 C57 H57B 109.5
H57A C57 H57B 109.5
Si6 C57 H57C 109.5
H57A C57 H57C 109.5
H57B C57 H57C 109.5
Si6 C58 H58A 109.5
Si6 C58 H58B 109.5
H58A C58 H58B 109.5
Si6 C58 H58C 109.5
H58A C58 H58C 109.5
H58B C58 H58C 109.5
Si7 C59 H59A 109.5
Si7 C59 H59B 109.5
H59A C59 H59B 109.5
Si7 C59 H59C 109.5
H59A C59 H59C 109.5
H59B C59 H59C 109.5
Si7 C60 H60A 109.5
Si7 C60 H60B 109.5
H60A C60 H60B 109.5
Si7 C60 H60C 109.5
H60A C60 H60C 109.5
H60B C60 H60C 109.5
Si7 C61 H61A 109.5
Si7 C61 H61B 109.5
H61A C61 H61B 109.5
Si7 C61 H61C 109.5
H61A C61 H61C 109.5
H61B C61 H61C 109.5
Si8 C62 H62A 109.5
Si8 C62 H62B 109.5
H62A C62 H62B 109.5
Si8 C62 H62C 109.5
H62A C62 H62C 109.5
H62B C62 H62C 109.5
Si8 C63 H63A 109.5
Si8 C63 H63B 109.5
H63A C63 H63B 109.5
Si8 C63 H63C 109.5
H63A C63 H63C 109.5
H63B C63 H63C 109.5
Si8 C64 H64A 109.5
Si8 C64 H64B 109.5
H64A C64 H64B 109.5
Si8 C64 H64C 109.5
H64A C64 H64C 109.5
H64B C64 H64C 109.5
C66 C65 C70 122(2)
C66 C65 C71 115(2)
C70 C65 C71 123(2)
C65 C66 C67 119(3)
C65 C66 H66 120.4
C67 C66 H66 120.4
C68 C67 C66 121(3)
C68 C67 H67 119.7
C66 C67 H67 119.7
C67 C68 C69 120(3)
C67 C68 H68 120.2
C69 C68 H68 120.2
C68 C69 C70 121(2)
C68 C69 H69 119.4
C70 C69 H69 119.4
C65 C70 C69 117(2)
C65 C70 H70 121.5
C69 C70 H70 121.5
C65 C71 H71A 109.5
C65 C71 H71B 109.5
H71A C71 H71B 109.5
C65 C71 H71C 109.5
H71A C71 H71C 109.5
H71B C71 H71C 109.5
C77 C72 C73 119(2)
C77 C72 C78 119(2)
C73 C72 C78 122(2)
C74 C73 C72 121(2)
C74 C73 H73 119.3
C72 C73 H73 119.3
C73 C74 C75 121(3)
C73 C74 H74 119.5
C75 C74 H74 119.5
C76 C75 C74 117(3)
C76 C75 H75 121.7
C74 C75 H75 121.7
C75 C76 C77 125(3)
C75 C76 H76 117.6
C77 C76 H76 117.6
C72 C77 C76 116(3)
C72 C77 H77 121.8
C76 C77 H77 121.8
C72 C78 H78A 109.5
C72 C78 H78B 109.5
H78A C78 H78B 109.5
C72 C78 H78C 109.5
H78A C78 H78C 109.5
H78B C78 H78C 109.5

loop_
_geom_bond_atom_site_label_1
_geom_bond_atom_site_label_2
_geom_bond_distance
Sm1 N6 2.310(13)
Sm1 N5 2.334(17)
Sm1 N2 2.342(11)
Sm1 N1 2.424(12)
Sm1 C4 3.016(17)
Sm1 C2 3.066(15)
Sm1 Si1 3.355(4)
Sm1 Si3 3.380(4)
Sm2 N7 2.219(19)
Sm2 N8 2.267(12)
Sm2 N4 2.361(11)
Sm2 N3 2.467(12)
Sm2 C21 3.036(15)
Sm2 C19 3.055(17)
Sm2 Si6 3.331(4)
Sm2 Si8 3.377(4)
Si1 N5 1.639(15)
Si1 C42 1.84(2)
Si1 C43 1.886(15)
Si1 C41 1.933(17)
Si2 N5 1.751(16)
Si2 C45 1.842(18)
Si2 C46 1.89(2)
Si2 C44 1.896(16)
Si3 N6 1.709(12)
Si3 C49 1.861(17)
Si3 C47 1.881(16)
Si3 C48 1.899(19)
Si4 N6 1.740(14)
Si4 C50 1.843(16)
Si4 C51 1.861(18)
Si4 C52 1.90(2)
Si5 N7 1.703(18)
Si5 C53 1.84(2)
Si5 C55 1.850(19)
Si5 C54 1.860(16)
Si6 N7 1.780(17)
Si6 C56 1.853(18)
Si6 C58 1.867(14)
Si6 C57 1.89(2)
Si7 N8 1.726(13)
Si7 C59 1.895(16)
Si7 C61 1.914(18)
Si7 C60 1.946(17)
Si8 N8 1.714(13)
Si8 C63 1.871(17)
Si8 C64 1.873(18)
Si8 C62 1.881(17)
N1 C2 1.306(19)
N1 C6 1.448(17)
N2 C4 1.35(2)
N2 C35 1.429(18)
N3 C19 1.29(2)
N3 C23 1.438(18)
N4 C21 1.326(18)
N4 C38 1.438(17)
C1 C2 1.53(2)
C1 H1A 0.9700
C1 H1B 0.9700
C1 H1C 0.9700
C2 C3 1.47(2)
C3 C4 1.40(2)
C3 H3 0.9400
C4 C5 1.55(2)
C5 H5A 0.9700
C5 H5B 0.9700
C5 H5C 0.9700
C6 C7 1.40(2)
C6 C11 1.44(2)
C7 C8 1.36(2)
C7 C12 1.53(2)
C8 C9 1.45(3)
C8 H8 0.9400
C9 C10 1.35(2)
C9 H9 0.9400
C10 C11 1.36(2)
C10 H10 0.9400
C11 C15 1.46(2)
C12 C14 1.53(3)
C12 C13 1.53(2)
C12 H12 0.9900
C13 H13A 0.9700
C13 H13B 0.9700
C13 H13C 0.9700
C14 H14A 0.9700
C14 H14B 0.9700
C14 H14C 0.9700
C15 C16 1.48(3)
C15 C17 1.60(4)
C15 H15 0.9900
C16 H16A 0.9700
C16 H16B 0.9700
C16 H16C 0.9700
C17 H17A 0.9700
C17 H17B 0.9700
C17 H17C 0.9700
C18 C19 1.55(2)
C18 H18A 0.9700
C18 H18B 0.9700
C18 H18C 0.9700
C19 C20 1.42(2)
C20 C21 1.33(2)
C20 H20 0.9400
C21 C22 1.51(2)
C22 H22A 0.9700
C22 H22B 0.9700
C22 H22C 0.9700
C23 C24 1.40(2)
C23 C28 1.42(2)
C24 C25 1.42(2)
C24 C29 1.52(2)
C25 C26 1.41(2)
C25 H25 0.9400
C26 C27 1.35(3)
C26 H26 0.9400
C27 C28 1.42(2)
C27 H27 0.9400
C28 C32 1.55(3)
C29 C31 1.49(3)
C29 C30 1.57(2)
C29 H29 0.9900
C30 H30A 0.9700
C30 H30B 0.9700
C30 H30C 0.9700
C31 H31A 0.9700
C31 H31B 0.9700
C31 H31C 0.9700
C32 C34 1.47(3)
C32 C33 1.56(3)
C32 H32 0.9900
C33 H33A 0.9700
C33 H33B 0.9700
C33 H33C 0.9700
C34 H34A 0.9700
C34 H34B 0.9700
C34 H34C 0.9700
C35 C36 1.39(2)
C35 C40 1.41(2)
C36 C37 1.379(19)
C36 H36 0.9400
C37 C38 1.38(2)
C37 H37 0.9400
C38 C39 1.39(2)
C39 C40 1.40(2)
C39 H39 0.9400
C40 H40 0.9400
C41 H41A 0.9700
C41 H41B 0.9700
C41 H41C 0.9700
C42 H42A 0.9700
C42 H42B 0.9700
C42 H42C 0.9700
C43 H43A 0.9700
C43 H43B 0.9700
C43 H43C 0.9700
C44 H44A 0.9700
C44 H44B 0.9700
C44 H44C 0.9700
C45 H45A 0.9700
C45 H45B 0.9700
C45 H45C 0.9700
C46 H46A 0.9700
C46 H46B 0.9700
C46 H46C 0.9700
C47 H47A 0.9700
C47 H47B 0.9700
C47 H47C 0.9700
C48 H48A 0.9700
C48 H48B 0.9700
C48 H48C 0.9700
C49 H49A 0.9700
C49 H49B 0.9700
C49 H49C 0.9700
C50 H50A 0.9700
C50 H50B 0.9700
C50 H50C 0.9700
C51 H51A 0.9700
C51 H51B 0.9700
C51 H51C 0.9700
C52 H52A 0.9700
C52 H52B 0.9700
C52 H52C 0.9700
C53 H53A 0.9700
C53 H53B 0.9700
C53 H53C 0.9700
C54 H54A 0.9700
C54 H54B 0.9700
C54 H54C 0.9700
C55 H55A 0.9700
C55 H55B 0.9700
C55 H55C 0.9700
C56 H56A 0.9700
C56 H56B 0.9700
C56 H56C 0.9700
C57 H57A 0.9700
C57 H57B 0.9700
C57 H57C 0.9700
C58 H58A 0.9700
C58 H58B 0.9700
C58 H58C 0.9700
C59 H59A 0.9700
C59 H59B 0.9700
C59 H59C 0.9700
C60 H60A 0.9700
C60 H60B 0.9700
C60 H60C 0.9700
C61 H61A 0.9700
C61 H61B 0.9700
C61 H61C 0.9700
C62 H62A 0.9700
C62 H62B 0.9700
C62 H62C 0.9700
C63 H63A 0.9700
C63 H63B 0.9700
C63 H63C 0.9700
C64 H64A 0.9700
C64 H64B 0.9700
C64 H64C 0.9700
C65 C66 1.377(17)
C65 C70 1.386(17)
C65 C71 1.55(4)
C66 C67 1.383(18)
C66 H66 0.9400
C67 C68 1.368(18)
C67 H67 0.9400
C68 C69 1.383(17)
C68 H68 0.9400
C69 C70 1.401(17)
C69 H69 0.9400
C70 H70 0.9400
C71 H71A 0.9700
C71 H71B 0.9700
C71 H71C 0.9700
C72 C77 1.386(18)
C72 C73 1.395(17)
C72 C78 1.48(4)
C73 C74 1.352(17)
C73 H73 0.9400
C74 C75 1.378(17)
C74 H74 0.9400
C75 C76 1.374(18)
C75 H75 0.9400
C76 C77 1.388(18)
C76 H76 0.9400
C77 H77 0.9400
C78 H78A 0.9700
C78 H78B 0.9700
C78 H78C 0.9700

loop_
_geom_torsion_atom_site_label_1
_geom_torsion_atom_site_label_2
_geom_torsion_atom_site_label_3
_geom_torsion_atom_site_label_4
_geom_torsion
N6 Sm1 Si1 N5 -58.5(8)
N2 Sm1 Si1 N5 90.3(8)
N1 Sm1 Si1 N5 169.9(8)
C4 Sm1 Si1 N5 96.0(8)
C2 Sm1 Si1 N5 157.5(8)
Si3 Sm1 Si1 N5 -72.0(7)
N6 Sm1 Si1 C42 27.9(11)
N5 Sm1 Si1 C42 86.5(13)
N2 Sm1 Si1 C42 176.8(11)
N1 Sm1 Si1 C42 -103.6(11)
C4 Sm1 Si1 C42 -177.5(11)
C2 Sm1 Si1 C42 -116.1(11)
Si3 Sm1 Si1 C42 14.4(10)
N6 Sm1 Si1 C43 -143.4(8)
N5 Sm1 Si1 C43 -84.9(10)
N2 Sm1 Si1 C43 5.5(8)
N1 Sm1 Si1 C43 85.0(8)
C4 Sm1 Si1 C43 11.2(8)
C2 Sm1 Si1 C43 72.6(8)
Si3 Sm1 Si1 C43 -156.9(7)
N6 Sm1 Si1 C41 121.7(7)
N5 Sm1 Si1 C41 -179.8(9)
N2 Sm1 Si1 C41 -89.4(7)
N1 Sm1 Si1 C41 -9.9(7)
C4 Sm1 Si1 C41 -83.7(7)
C2 Sm1 Si1 C41 -22.3(7)
Si3 Sm1 Si1 C41 108.2(6)
N5 Sm1 Si3 N6 131.5(8)
N2 Sm1 Si3 N6 16.3(10)
N1 Sm1 Si3 N6 -87.9(7)
C4 Sm1 Si3 N6 -9.9(8)
C2 Sm1 Si3 N6 -62.2(7)
Si1 Sm1 Si3 N6 156.7(7)
N6 Sm1 Si3 C49 -89.7(10)
N5 Sm1 Si3 C49 41.8(8)
N2 Sm1 Si3 C49 -73.4(10)
N1 Sm1 Si3 C49 -177.7(8)
C4 Sm1 Si3 C49 -99.6(8)
C2 Sm1 Si3 C49 -151.9(8)
Si1 Sm1 Si3 C49 67.0(7)
N6 Sm1 Si3 C47 175.9(9)
N5 Sm1 Si3 C47 -52.6(7)
N2 Sm1 Si3 C47 -167.8(8)
N1 Sm1 Si3 C47 87.9(6)
C4 Sm1 Si3 C47 166.0(7)
C2 Sm1 Si3 C47 113.6(6)
Si1 Sm1 Si3 C47 -27.4(5)
N6 Sm1 Si3 C48 78.7(10)
N5 Sm1 Si3 C48 -149.8(9)
N2 Sm1 Si3 C48 95.0(11)
N1 Sm1 Si3 C48 -9.3(9)
C4 Sm1 Si3 C48 68.8(9)
C2 Sm1 Si3 C48 16.4(9)
Si1 Sm1 Si3 C48 -124.6(8)
N8 Sm2 Si6 N7 63.4(8)
N4 Sm2 Si6 N7 -85.9(7)
N3 Sm2 Si6 N7 -165.1(8)
C21 Sm2 Si6 N7 -91.0(8)
C19 Sm2 Si6 N7 -151.5(8)
Si8 Sm2 Si6 N7 76.6(7)
N7 Sm2 Si6 C56 79.7(11)
N8 Sm2 Si6 C56 143.2(10)
N4 Sm2 Si6 C56 -6.2(9)
N3 Sm2 Si6 C56 -85.4(9)
C21 Sm2 Si6 C56 -11.2(10)
C19 Sm2 Si6 C56 -71.8(10)
Si8 Sm2 Si6 C56 156.4(9)
N7 Sm2 Si6 C58 174.2(9)
N8 Sm2 Si6 C58 -122.4(7)
N4 Sm2 Si6 C58 88.3(6)
N3 Sm2 Si6 C58 9.1(6)
C21 Sm2 Si6 C58 83.3(7)
C19 Sm2 Si6 C58 22.7(7)
Si8 Sm2 Si6 C58 -109.2(5)
N7 Sm2 Si6 C57 -90.1(12)
N8 Sm2 Si6 C57 -26.7(10)
N4 Sm2 Si6 C57 -176.0(10)
N3 Sm2 Si6 C57 104.8(10)
C21 Sm2 Si6 C57 178.9(10)
C19 Sm2 Si6 C57 118.4(10)
Si8 Sm2 Si6 C57 -13.5(9)
N7 Sm2 Si8 N8 -128.2(8)
N4 Sm2 Si8 N8 -16.7(10)
N3 Sm2 Si8 N8 86.6(8)
C21 Sm2 Si8 N8 8.6(8)
C19 Sm2 Si8 N8 60.8(8)
Si6 Sm2 Si8 N8 -157.1(7)
N7 Sm2 Si8 C63 -36.9(8)
N8 Sm2 Si8 C63 91.3(10)
N4 Sm2 Si8 C63 74.6(9)
N3 Sm2 Si8 C63 177.9(7)
C21 Sm2 Si8 C63 99.8(8)
C19 Sm2 Si8 C63 152.1(7)
Si6 Sm2 Si8 C63 -65.8(7)
N7 Sm2 Si8 C64 153.5(10)
N8 Sm2 Si8 C64 -78.3(11)
N4 Sm2 Si8 C64 -94.9(11)
N3 Sm2 Si8 C64 8.3(9)
C21 Sm2 Si8 C64 -69.7(10)
C19 Sm2 Si8 C64 -17.5(10)
Si6 Sm2 Si8 C64 124.6(9)
N7 Sm2 Si8 C62 58.6(7)
N8 Sm2 Si8 C62 -173.2(9)
N4 Sm2 Si8 C62 170.1(8)
N3 Sm2 Si8 C62 -86.6(7)
C21 Sm2 Si8 C62 -164.6(7)
C19 Sm2 Si8 C62 -112.4(7)
Si6 Sm2 Si8 C62 29.7(6)
N6 Sm1 N1 C2 62.2(10)
N5 Sm1 N1 C2 -149.6(9)
N2 Sm1 N1 C2 -60.9(9)
C4 Sm1 N1 C2 -36.5(9)
Si1 Sm1 N1 C2 -155.8(8)
Si3 Sm1 N1 C2 91.3(9)
N6 Sm1 N1 C6 -106.2(13)
N5 Sm1 N1 C6 42.0(15)
N2 Sm1 N1 C6 130.7(13)
C4 Sm1 N1 C6 155.1(14)
C2 Sm1 N1 C6 -168.4(19)
Si1 Sm1 N1 C6 35.8(13)
Si3 Sm1 N1 C6 -77.1(13)
N6 Sm1 N2 C4 -40.8(12)
N5 Sm1 N2 C4 -164.4(10)
N1 Sm1 N2 C4 62.6(10)
C2 Sm1 N2 C4 39.8(10)
Si1 Sm1 N2 C4 168.8(10)
Si3 Sm1 N2 C4 -50.0(14)
N6 Sm1 N2 C35 120.2(12)
N5 Sm1 N2 C35 -3.4(13)
N1 Sm1 N2 C35 -136.4(13)
C4 Sm1 N2 C35 161.0(19)
C2 Sm1 N2 C35 -159.2(13)
Si1 Sm1 N2 C35 -30.2(12)
Si3 Sm1 N2 C35 111.1(12)
N7 Sm2 N3 C19 142.9(10)
N8 Sm2 N3 C19 -64.3(10)
N4 Sm2 N3 C19 59.3(9)
C21 Sm2 N3 C19 35.7(9)
Si6 Sm2 N3 C19 153.6(9)
Si8 Sm2 N3 C19 -92.9(9)
N7 Sm2 N3 C23 -47.3(16)
N8 Sm2 N3 C23 105.6(13)
N4 Sm2 N3 C23 -130.8(13)
C21 Sm2 N3 C23 -154.5(14)
C19 Sm2 N3 C23 169.8(19)
Si6 Sm2 N3 C23 -36.6(13)
Si8 Sm2 N3 C23 76.9(13)
N7 Sm2 N4 C21 160.6(10)
N8 Sm2 N4 C21 39.6(11)
N3 Sm2 N4 C21 -62.6(10)
C19 Sm2 N4 C21 -40.0(10)
Si6 Sm2 N4 C21 -169.7(10)
Si8 Sm2 N4 C21 48.9(13)
N7 Sm2 N4 C38 3.7(12)
N8 Sm2 N4 C38 -117.4(12)
N3 Sm2 N4 C38 140.5(12)
C21 Sm2 N4 C38 -157.0(18)
C19 Sm2 N4 C38 163.0(13)
Si6 Sm2 N4 C38 33.3(12)
Si8 Sm2 N4 C38 -108.1(12)
C42 Si1 N5 Si2 73.0(14)
C43 Si1 N5 Si2 -54.1(13)
C41 Si1 N5 Si2 -171.9(10)
Sm1 Si1 N5 Si2 -172.1(15)
C42 Si1 N5 Sm1 -114.9(11)
C43 Si1 N5 Sm1 118.0(9)
C41 Si1 N5 Sm1 0.2(9)
C45 Si2 N5 Si1 -72.3(12)
C46 Si2 N5 Si1 46.6(14)
C44 Si2 N5 Si1 170.0(10)
C45 Si2 N5 Sm1 115.8(9)
C46 Si2 N5 Sm1 -125.3(10)
C44 Si2 N5 Sm1 -2.0(9)
N6 Sm1 N5 Si1 133.9(6)
N2 Sm1 N5 Si1 -93.4(8)
N1 Sm1 N5 Si1 -13.3(11)
C4 Sm1 N5 Si1 -101.2(8)
C2 Sm1 N5 Si1 -39.5(15)
Si3 Sm1 N5 Si1 112.0(6)
N6 Sm1 N5 Si2 -52.9(8)
N2 Sm1 N5 Si2 79.7(7)
N1 Sm1 N5 Si2 159.8(5)
C4 Sm1 N5 Si2 71.9(7)
C2 Sm1 N5 Si2 133.7(8)
Si1 Sm1 N5 Si2 173.2(13)
Si3 Sm1 N5 Si2 -74.9(6)
C49 Si3 N6 Si4 -72.2(11)
C47 Si3 N6 Si4 172.3(8)
C48 Si3 N6 Si4 51.7(11)
Sm1 Si3 N6 Si4 176.5(12)
C49 Si3 N6 Sm1 111.3(9)
C47 Si3 N6 Sm1 -4.2(9)
C48 Si3 N6 Sm1 -124.8(8)
C50 Si4 N6 Si3 33.2(12)
C51 Si4 N6 Si3 -91.5(10)
C52 Si4 N6 Si3 148.0(9)
C50 Si4 N6 Sm1 -150.9(9)
C51 Si4 N6 Sm1 84.5(10)
C52 Si4 N6 Sm1 -36.1(11)
N5 Sm1 N6 Si3 -53.6(8)
N2 Sm1 N6 Si3 -170.7(6)
N1 Sm1 N6 Si3 102.0(7)
C4 Sm1 N6 Si3 172.4(6)
C2 Sm1 N6 Si3 123.3(6)
Si1 Sm1 N6 Si3 -29.4(8)
N5 Sm1 N6 Si4 130.3(8)
N2 Sm1 N6 Si4 13.1(10)
N1 Sm1 N6 Si4 -74.1(8)
C4 Sm1 N6 Si4 -3.7(9)
C2 Sm1 N6 Si4 -52.8(8)
Si1 Sm1 N6 Si4 154.5(6)
Si3 Sm1 N6 Si4 -176.1(13)
C53 Si5 N7 Si6 -61.2(13)
C55 Si5 N7 Si6 -176.5(9)
C54 Si5 N7 Si6 64.7(11)
C53 Si5 N7 Sm2 122.1(11)
C55 Si5 N7 Sm2 6.8(11)
C54 Si5 N7 Sm2 -112.0(10)
C56 Si6 N7 Si5 60.6(11)
C58 Si6 N7 Si5 177.4(9)
C57 Si6 N7 Si5 -62.9(14)
Sm2 Si6 N7 Si5 -177.1(14)
C56 Si6 N7 Sm2 -122.4(9)
C58 Si6 N7 Sm2 -5.5(8)
C57 Si6 N7 Sm2 114.2(11)
N8 Sm2 N7 Si5 45.7(10)
N4 Sm2 N7 Si5 -85.6(9)
N3 Sm2 N7 Si5 -162.3(6)
C21 Sm2 N7 Si5 -76.6(9)
C19 Sm2 N7 Si5 -130.0(9)
Si6 Sm2 N7 Si5 177.0(14)
Si8 Sm2 N7 Si5 68.6(9)
N8 Sm2 N7 Si6 -131.2(6)
N4 Sm2 N7 Si6 97.4(7)
N3 Sm2 N7 Si6 20.8(11)
C21 Sm2 N7 Si6 106.4(8)
C19 Sm2 N7 Si6 53.1(15)
Si8 Sm2 N7 Si6 -108.4(6)
C63 Si8 N8 Si7 72.0(10)
C64 Si8 N8 Si7 -53.5(11)
C62 Si8 N8 Si7 -171.2(9)
Sm2 Si8 N8 Si7 -177.8(13)
C63 Si8 N8 Sm2 -110.3(8)
C64 Si8 N8 Sm2 124.3(8)
C62 Si8 N8 Sm2 6.6(9)
C59 Si7 N8 Si8 91.1(11)
C61 Si7 N8 Si8 -147.9(9)
C60 Si7 N8 Si8 -28.2(12)
C59 Si7 N8 Sm2 -86.4(11)
C61 Si7 N8 Sm2 34.5(11)
C60 Si7 N8 Sm2 154.3(9)
N7 Sm2 N8 Si8 57.3(9)
N4 Sm2 N8 Si8 170.5(5)
N3 Sm2 N8 Si8 -103.0(7)
C21 Sm2 N8 Si8 -173.5(6)
C19 Sm2 N8 Si8 -124.7(7)
Si6 Sm2 N8 Si8 28.9(9)
N7 Sm2 N8 Si7 -125.1(9)
N4 Sm2 N8 Si7 -11.9(10)
N3 Sm2 N8 Si7 74.6(9)
C21 Sm2 N8 Si7 4.1(9)
C19 Sm2 N8 Si7 52.9(9)
Si6 Sm2 N8 Si7 -153.5(6)
Si8 Sm2 N8 Si7 177.6(14)
C6 N1 C2 C3 -157.0(15)
Sm1 N1 C2 C3 32.0(18)
C6 N1 C2 C1 16(2)
Sm1 N1 C2 C1 -154.5(12)
C6 N1 C2 Sm1 171.0(14)
N6 Sm1 C2 N1 -122.3(9)
N5 Sm1 C2 N1 51.6(15)
N2 Sm1 C2 N1 112.0(10)
C4 Sm1 C2 N1 133.4(11)
Si1 Sm1 C2 N1 30.2(10)
Si3 Sm1 C2 N1 -98.0(9)
N6 Sm1 C2 C3 83.0(9)
N5 Sm1 C2 C3 -103.1(13)
N2 Sm1 C2 C3 -42.7(9)
N1 Sm1 C2 C3 -154.7(15)
C4 Sm1 C2 C3 -21.4(9)
Si1 Sm1 C2 C3 -124.6(9)
Si3 Sm1 C2 C3 107.3(9)
N6 Sm1 C2 C1 -43(3)
N5 Sm1 C2 C1 131(3)
N2 Sm1 C2 C1 -168(3)
N1 Sm1 C2 C1 80(3)
C4 Sm1 C2 C1 -147(3)
Si1 Sm1 C2 C1 110(3)
Si3 Sm1 C2 C1 -18(3)
N1 C2 C3 C4 21(3)
C1 C2 C3 C4 -153.0(17)
Sm1 C2 C3 C4 45.2(17)
C35 N2 C4 C3 160.3(17)
Sm1 N2 C4 C3 -37(2)
C35 N2 C4 C5 -11(2)
Sm1 N2 C4 C5 151.0(14)
C35 N2 C4 Sm1 -162.4(17)
C2 C3 C4 N2 -19(3)
C2 C3 C4 C5 153.3(17)
C2 C3 C4 Sm1 -45.9(17)
N6 Sm1 C4 N2 146.4(10)
N5 Sm1 C4 N2 18.3(12)
N1 Sm1 C4 N2 -109.9(11)
C2 Sm1 C4 N2 -128.7(12)
Si1 Sm1 C4 N2 -13.3(12)
Si3 Sm1 C4 N2 151.1(9)
N6 Sm1 C4 C3 -62.6(11)
N5 Sm1 C4 C3 169.3(10)
N2 Sm1 C4 C3 151.0(17)
N1 Sm1 C4 C3 41.1(10)
C2 Sm1 C4 C3 22.3(10)
Si1 Sm1 C4 C3 137.7(10)
Si3 Sm1 C4 C3 -57.9(12)
N6 Sm1 C4 C5 74(3)
N5 Sm1 C4 C5 -55(3)
N2 Sm1 C4 C5 -73(3)
N1 Sm1 C4 C5 177(3)
C2 Sm1 C4 C5 159(3)
Si1 Sm1 C4 C5 -86(3)
Si3 Sm1 C4 C5 78(3)
C2 N1 C6 C7 83.7(17)
Sm1 N1 C6 C7 -108.7(15)
C2 N1 C6 C11 -97.0(16)
Sm1 N1 C6 C11 70.5(18)
C11 C6 C7 C8 3(2)
N1 C6 C7 C8 -178.1(15)
C11 C6 C7 C12 -178.1(15)
N1 C6 C7 C12 1(2)
C6 C7 C8 C9 -2(3)
C12 C7 C8 C9 178.9(15)
C7 C8 C9 C10 0(3)
C8 C9 C10 C11 2(3)
C9 C10 C11 C6 -1(3)
C9 C10 C11 C15 -179(2)
C7 C6 C11 C10 -1(2)
N1 C6 C11 C10 179.5(14)
C7 C6 C11 C15 176.7(19)
N1 C6 C11 C15 -3(3)
C8 C7 C12 C14 73(2)
C6 C7 C12 C14 -106.4(19)
C8 C7 C12 C13 -51(2)
C6 C7 C12 C13 130.1(16)
C10 C11 C15 C16 42(3)
C6 C11 C15 C16 -136(2)
C10 C11 C15 C17 -78(3)
C6 C11 C15 C17 104(2)
C23 N3 C19 C20 161.2(14)
Sm2 N3 C19 C20 -27.3(17)
C23 N3 C19 C18 -18(2)
Sm2 N3 C19 C18 153.9(13)
C23 N3 C19 Sm2 -171.5(16)
N7 Sm2 C19 N3 -63.9(16)
N8 Sm2 C19 N3 120.1(10)
N4 Sm2 C19 N3 -113.5(10)
C21 Sm2 C19 N3 -134.3(11)
Si6 Sm2 C19 N3 -33.1(11)
Si8 Sm2 C19 N3 96.4(9)
N7 Sm2 C19 C20 92.5(14)
N8 Sm2 C19 C20 -83.5(9)
N4 Sm2 C19 C20 42.9(8)
N3 Sm2 C19 C20 156.4(14)
C21 Sm2 C19 C20 22.1(8)
Si6 Sm2 C19 C20 123.3(8)
Si8 Sm2 C19 C20 -107.2(8)
N7 Sm2 C19 C18 -139(3)
N8 Sm2 C19 C18 45(3)
N4 Sm2 C19 C18 171(3)
N3 Sm2 C19 C18 -75(3)
C21 Sm2 C19 C18 151(3)
Si6 Sm2 C19 C18 -108(3)
Si8 Sm2 C19 C18 21(3)
N3 C19 C20 C21 -39(3)
C18 C19 C20 C21 140.0(19)
Sm2 C19 C20 C21 -60.5(19)
C38 N4 C21 C20 -169.3(14)
Sm2 N4 C21 C20 31.5(17)
C38 N4 C21 C22 12(2)
Sm2 N4 C21 C22 -147.0(12)
C38 N4 C21 Sm2 159.2(16)
C19 C20 C21 N4 37(3)
C19 C20 C21 C22 -144.5(19)
C19 C20 C21 Sm2 60.5(19)
N7 Sm2 C21 N4 -22.0(12)
N8 Sm2 C21 N4 -147.4(10)
N3 Sm2 C21 N4 110.1(10)
C19 Sm2 C21 N4 128.6(11)
Si6 Sm2 C21 N4 12.1(11)
Si8 Sm2 C21 N4 -151.5(8)
N7 Sm2 C21 C20 -174.0(10)
N8 Sm2 C21 C20 60.6(10)
N4 Sm2 C21 C20 -152.0(16)
N3 Sm2 C21 C20 -41.9(10)
C19 Sm2 C21 C20 -23.4(9)
Si6 Sm2 C21 C20 -139.9(9)
Si8 Sm2 C21 C20 56.5(11)
N7 Sm2 C21 C22 56(2)
N8 Sm2 C21 C22 -69(2)
N4 Sm2 C21 C22 78(2)
N3 Sm2 C21 C22 -172(2)
C19 Sm2 C21 C22 -153(2)
Si6 Sm2 C21 C22 90(2)
Si8 Sm2 C21 C22 -73(2)
C19 N3 C23 C24 96.0(18)
Sm2 N3 C23 C24 -72.5(18)
C19 N3 C23 C28 -79.2(18)
Sm2 N3 C23 C28 112.3(15)
C28 C23 C24 C25 -1(2)
N3 C23 C24 C25 -175.8(14)
C28 C23 C24 C29 179.3(15)
N3 C23 C24 C29 4(2)
C23 C24 C25 C26 0(3)
C29 C24 C25 C26 179.8(17)
C24 C25 C26 C27 -2(3)
C25 C26 C27 C28 6(3)
C26 C27 C28 C23 -6(3)
C26 C27 C28 C32 177.1(18)
C24 C23 C28 C27 4(2)
N3 C23 C28 C27 178.9(14)
C24 C23 C28 C32 -179.6(16)
N3 C23 C28 C32 -5(2)
C23 C24 C29 C31 -97(2)
C25 C24 C29 C31 84(2)
C23 C24 C29 C30 134.5(17)
C25 C24 C29 C30 -45(2)
C27 C28 C32 C34 -74(3)
C23 C28 C32 C34 109(2)
C27 C28 C32 C33 48(2)
C23 C28 C32 C33 -128.1(17)
C4 N2 C35 C36 69(2)
Sm1 N2 C35 C36 -89.2(18)
C4 N2 C35 C40 -112.3(17)
Sm1 N2 C35 C40 89.3(16)
C40 C35 C36 C37 1(2)
N2 C35 C36 C37 179.6(14)
C35 C36 C37 C38 -3(2)
C36 C37 C38 C39 1(2)
C36 C37 C38 N4 179.1(13)
C21 N4 C38 C37 115.4(16)
Sm2 N4 C38 C37 -90.2(14)
C21 N4 C38 C39 -67.0(19)
Sm2 N4 C38 C39 87.4(17)
C37 C38 C39 C40 2(2)
N4 C38 C39 C40 -175.5(13)
C38 C39 C40 C35 -4(2)
C36 C35 C40 C39 3(2)
N2 C35 C40 C39 -176.1(13)
C70 C65 C66 C67 3(4)
C71 C65 C66 C67 -172(3)
C65 C66 C67 C68 -3(4)
C66 C67 C68 C69 3(4)
C67 C68 C69 C70 -3(4)
C66 C65 C70 C69 -3(4)
C71 C65 C70 C69 171(3)
C68 C69 C70 C65 3(4)
C77 C72 C73 C74 -8(4)
C78 C72 C73 C74 168(3)
C72 C73 C74 C75 5(4)
C73 C74 C75 C76 -1(4)
C74 C75 C76 C77 -1(5)
C73 C72 C77 C76 6(4)
C78 C72 C77 C76 -170(3)
C75 C76 C77 C72 -2(5)
